data_4066421
loop_
_publ_author_name
'Gaillard, Sylvain'
'Nun, Pierrick'
'Slawin, Alexandra M. Z.'
'Nolan, Steven P.'

_publ_section_title
;
 Expeditious Synthesis of [Au(NHC)(L)]+(NHC = N-Heterocyclic Carbene; L =
 Phosphine or NHC) Complexes&#x2020;
;
_journal_issue 21
_journal_name_full Organometallics
_journal_page_first 5402
_journal_paper_doi 10.1021/om100456b
_journal_volume 29
_journal_year 2010
_chemical_formula_moiety 'C42 H60 Au N4, B F4,2(C H Cl3)'
_chemical_formula_sum 'C44 H62 Au B Cl6 F4 N4'
_chemical_formula_weight 1143.45
_chemical_name_systematic
; 
 ? 
;
_space_group_IT_number 2
_symmetry_cell_setting triclinic
_symmetry_space_group_name_Hall '-P 1'
_symmetry_space_group_name_H-M 'P -1'
_atom_sites_solution_hydrogens geom
_atom_sites_solution_primary direct
_atom_sites_solution_secondary difmap
_audit_creation_method SHELXL-97
_cell_angle_alpha 90.955(10)
_cell_angle_beta 105.684(8)
_cell_angle_gamma 108.139(7)
_cell_formula_units_Z 2
_cell_length_a 12.701(2)
_cell_length_b 14.023(3)
_cell_length_c 15.771(3)
_cell_measurement_reflns_used 8177
_cell_measurement_temperature 93(2)
_cell_measurement_theta_max 27.8
_cell_measurement_theta_min 2.5
_cell_volume 2554.3(9)
_computing_cell_refinement 'CrystalClear (Rigaku Corp., 2004)'
_computing_data_collection 'CrystalClear (Rigaku Corp., 2004)'
_computing_data_reduction 'CrystalClear (Rigaku Corp., 2004)'
_computing_molecular_graphics 'Bruker SHELXTL'
_computing_publication_material 'Bruker SHELXTL'
_computing_structure_refinement 'SHELXL-97 (Sheldrick, 1997)'
_computing_structure_solution 'SHELXS-97 (Sheldrick, 1990)'
_diffrn_ambient_temperature 93(2)
_diffrn_measured_fraction_theta_full 0.900
_diffrn_measured_fraction_theta_max 0.886
_diffrn_measurement_device_type CCD
_diffrn_measurement_method '\w and \f scans'
_diffrn_radiation_monochromator confocal
_diffrn_radiation_source 'rotating anode'
_diffrn_radiation_type MoK\a
_diffrn_radiation_wavelength 0.71073
_diffrn_reflns_av_R_equivalents 0.0566
_diffrn_reflns_av_sigmaI/netI 0.0504
_diffrn_reflns_limit_h_max 15
_diffrn_reflns_limit_h_min -13
_diffrn_reflns_limit_k_max 16
_diffrn_reflns_limit_k_min -13
_diffrn_reflns_limit_l_max 14
_diffrn_reflns_limit_l_min -18
_diffrn_reflns_number 13994
_diffrn_reflns_theta_full 25.00
_diffrn_reflns_theta_max 25.35
_diffrn_reflns_theta_min 2.51
_exptl_absorpt_coefficient_mu 3.242
_exptl_absorpt_correction_T_max 1.000
_exptl_absorpt_correction_T_min 0.569
_exptl_absorpt_correction_type multi-scan
_exptl_absorpt_process_details 'Jacobson, R. (1998) Private communication'
_exptl_crystal_colour Colorless
_exptl_crystal_density_diffrn 1.487
_exptl_crystal_density_method 'not measured'
_exptl_crystal_description Prism
_exptl_crystal_F_000 1152
_exptl_crystal_size_max 0.30
_exptl_crystal_size_mid 0.20
_exptl_crystal_size_min 0.15
_refine_diff_density_max 1.521
_refine_diff_density_min -1.617
_refine_diff_density_rms 0.161
_refine_ls_extinction_method none
_refine_ls_goodness_of_fit_ref 1.047
_refine_ls_hydrogen_treatment constr
_refine_ls_matrix_type full
_refine_ls_number_parameters 542
_refine_ls_number_reflns 8278
_refine_ls_number_restraints 0
_refine_ls_restrained_S_all 1.047
_refine_ls_R_factor_all 0.0614
_refine_ls_R_factor_gt 0.0507
_refine_ls_shift/su_max 0.018
_refine_ls_shift/su_mean 0.001
_refine_ls_structure_factor_coef Fsqd
_refine_ls_weighting_details 'calc w=1/[\s^2^(Fo^2^)+(0.0442P)^2^+28.7348P] where P=(Fo^2^+2Fc^2^)/3'
_refine_ls_weighting_scheme calc
_refine_ls_wR_factor_gt 0.1173
_refine_ls_wR_factor_ref 0.1240
_reflns_number_gt 7326
_reflns_number_total 8278
_reflns_threshold_expression >2sigma(I)
_cod_data_source_file om100456b_si_002.cif
_cod_data_source_block Au.IPr.ICy.BF4
_cod_depositor_comments
;
The following automatic conversions were performed:

'_symmetry_cell_setting' value 'Triclinic' changed to 'triclinic'
according to /home/saulius/struct/CIF-dictionaries/cif_core.dic
dictionary named 'cif_core.dic' version 2.4.1 from 2010-06-29.

Automatic conversion script
Id: cif_fix_values 1715 2011-07-08 13:25:40Z adriana 
;
_cod_original_cell_volume 2554.4(8)
_cod_original_sg_symbol_H-M P-1
_cod_database_code 4066421

loop_
_symmetry_equiv_pos_as_xyz
'x, y, z'
'-x, -y, -z'

loop_
_atom_site_label
_atom_site_type_symbol
_atom_site_fract_x
_atom_site_fract_y
_atom_site_fract_z
_atom_site_U_iso_or_equiv
_atom_site_adp_type
_atom_site_occupancy
_atom_site_symmetry_multiplicity
_atom_site_calc_flag
_atom_site_refinement_flags
Au1 Au 0.75292(2) 0.19163(2) 0.204527(19) 0.01685(10) Uani 1 1 d .
C1 C 0.8920(6) 0.3074(5) 0.2021(5) 0.0169(15) Uani 1 1 d .
N2 N 1.0001(5) 0.3074(4) 0.2075(4) 0.0172(12) Uani 1 1 d .
C3 C 1.0731(6) 0.4024(5) 0.2056(5) 0.0215(16) Uani 1 1 d .
H3A H 1.1514 0.4203 0.2096 0.026 Uiso 1 1 calc R
C4 C 1.0088(6) 0.4652(6) 0.1968(6) 0.0254(17) Uani 1 1 d .
H4A H 1.0340 0.5342 0.1925 0.030 Uiso 1 1 calc R
N5 N 0.8990(5) 0.4063(4) 0.1956(4) 0.0193(13) Uani 1 1 d .
C6 C 1.0301(6) 0.2161(5) 0.2087(5) 0.0171(15) Uani 1 1 d .
C7 C 1.0874(6) 0.1917(5) 0.2918(5) 0.0207(15) Uani 1 1 d .
C8 C 1.1167(7) 0.1037(6) 0.2902(6) 0.0282(18) Uani 1 1 d .
H8A H 1.1548 0.0851 0.3431 0.034 Uiso 1 1 calc R
C9 C 1.0904(7) 0.0435(6) 0.2122(6) 0.0281(18) Uani 1 1 d .
H9A H 1.1090 -0.0156 0.2129 0.034 Uiso 1 1 calc R
C10 C 1.0363(7) 0.0717(5) 0.1330(6) 0.0261(17) Uani 1 1 d .
H10A H 1.0207 0.0317 0.0805 0.031 Uiso 1 1 calc R
C11 C 1.0046(6) 0.1586(5) 0.1299(5) 0.0211(16) Uani 1 1 d .
C12 C 1.1064(7) 0.2516(6) 0.3785(5) 0.0257(17) Uani 1 1 d .
H12A H 1.1083 0.3204 0.3667 0.031 Uiso 1 1 calc R
C13 C 1.0050(7) 0.2041(7) 0.4158(6) 0.034(2) Uani 1 1 d .
H13A H 0.9338 0.2007 0.3727 0.051 Uiso 1 1 calc R
H13B H 1.0142 0.2446 0.4687 0.051 Uiso 1 1 calc R
H13C H 1.0032 0.1373 0.4295 0.051 Uiso 1 1 calc R
C14 C 1.2201(8) 0.2577(7) 0.4468(6) 0.039(2) Uani 1 1 d .
H14A H 1.2834 0.2879 0.4232 0.059 Uiso 1 1 calc R
H14B H 1.2190 0.1910 0.4605 0.059 Uiso 1 1 calc R
H14C H 1.2293 0.2981 0.4998 0.059 Uiso 1 1 calc R
C15 C 0.9495(7) 0.1878(6) 0.0407(5) 0.0291(18) Uani 1 1 d .
H15A H 0.9340 0.2503 0.0520 0.035 Uiso 1 1 calc R
C16 C 0.8334(7) 0.1083(7) -0.0074(6) 0.041(2) Uani 1 1 d .
H16A H 0.7835 0.0965 0.0302 0.061 Uiso 1 1 calc R
H16B H 0.8457 0.0466 -0.0216 0.061 Uiso 1 1 calc R
H16C H 0.7981 0.1320 -0.0609 0.061 Uiso 1 1 calc R
C17 C 1.0328(8) 0.2105(7) -0.0164(6) 0.036(2) Uani 1 1 d .
H17A H 1.1044 0.2608 0.0158 0.054 Uiso 1 1 calc R
H17B H 0.9989 0.2350 -0.0699 0.054 Uiso 1 1 calc R
H17C H 1.0473 0.1500 -0.0309 0.054 Uiso 1 1 calc R
C18 C 0.8023(7) 0.4433(5) 0.1846(5) 0.0228(16) Uani 1 1 d .
C19 C 0.7369(7) 0.4451(5) 0.0991(5) 0.0240(17) Uani 1 1 d .
C20 C 0.6476(7) 0.4869(6) 0.0902(6) 0.0288(18) Uani 1 1 d .
H20A H 0.6014 0.4895 0.0340 0.035 Uiso 1 1 calc R
C21 C 0.6278(7) 0.5240(6) 0.1638(6) 0.033(2) Uani 1 1 d .
H21A H 0.5698 0.5531 0.1566 0.039 Uiso 1 1 calc R
C22 C 0.6923(7) 0.5186(6) 0.2469(6) 0.0296(18) Uani 1 1 d .
H22A H 0.6759 0.5424 0.2956 0.036 Uiso 1 1 calc R
C23 C 0.7826(6) 0.4781(5) 0.2607(5) 0.0219(16) Uani 1 1 d .
C24 C 0.7546(8) 0.4016(6) 0.0173(5) 0.0302(18) Uani 1 1 d .
H24A H 0.8230 0.3801 0.0368 0.036 Uiso 1 1 calc R
C25 C 0.6517(9) 0.3082(8) -0.0270(6) 0.049(3) Uani 1 1 d .
H25A H 0.6398 0.2605 0.0153 0.073 Uiso 1 1 calc R
H25B H 0.6669 0.2780 -0.0756 0.073 Uiso 1 1 calc R
H25C H 0.5836 0.3271 -0.0487 0.073 Uiso 1 1 calc R
C26 C 0.7767(13) 0.4771(9) -0.0485(8) 0.068(4) Uani 1 1 d .
H26A H 0.8424 0.5350 -0.0197 0.102 Uiso 1 1 calc R
H26B H 0.7098 0.4977 -0.0706 0.102 Uiso 1 1 calc R
H26C H 0.7919 0.4466 -0.0968 0.102 Uiso 1 1 calc R
C27 C 0.8527(7) 0.4715(6) 0.3537(6) 0.0284(18) Uani 1 1 d .
H27A H 0.9119 0.4424 0.3488 0.034 Uiso 1 1 calc R
C28 C 0.7756(10) 0.4018(9) 0.4015(7) 0.061(3) Uani 1 1 d .
H28A H 0.7396 0.3363 0.3681 0.091 Uiso 1 1 calc R
H28B H 0.7170 0.4290 0.4073 0.091 Uiso 1 1 calc R
H28C H 0.8215 0.3959 0.4592 0.091 Uiso 1 1 calc R
C29 C 0.9140(10) 0.5764(7) 0.4047(7) 0.057(3) Uani 1 1 d .
H29A H 0.9587 0.5708 0.4630 0.085 Uiso 1 1 calc R
H29B H 0.8576 0.6070 0.4092 0.085 Uiso 1 1 calc R
H29C H 0.9643 0.6173 0.3739 0.085 Uiso 1 1 calc R
C31 C 0.6144(6) 0.0760(5) 0.2114(5) 0.0206(16) Uani 1 1 d .
N32 N 0.5093(5) 0.0819(5) 0.2109(4) 0.0227(14) Uani 1 1 d .
C33 C 0.4375(8) -0.0104(6) 0.2216(6) 0.034(2) Uani 1 1 d .
H33A H 0.3614 -0.0257 0.2230 0.041 Uiso 1 1 calc R
C34 C 0.4988(7) -0.0744(6) 0.2295(6) 0.0319(19) Uani 1 1 d .
H34A H 0.4734 -0.1421 0.2386 0.038 Uiso 1 1 calc R
N35 N 0.6063(6) -0.0208(5) 0.2217(4) 0.0248(14) Uani 1 1 d .
C36 C 0.4794(7) 0.1753(6) 0.1996(5) 0.0247(17) Uani 1 1 d .
H36A H 0.5498 0.2298 0.1993 0.030 Uiso 1 1 calc R
C37 C 0.3905(7) 0.1667(7) 0.1115(6) 0.035(2) Uani 1 1 d .
H37A H 0.3189 0.1141 0.1097 0.041 Uiso 1 1 calc R
H37B H 0.4182 0.1486 0.0640 0.041 Uiso 1 1 calc R
C38 C 0.3684(8) 0.2677(7) 0.0984(6) 0.038(2) Uani 1 1 d .
H38A H 0.4386 0.3188 0.0950 0.046 Uiso 1 1 calc R
H38B H 0.3088 0.2608 0.0429 0.046 Uiso 1 1 calc R
C39 C 0.3306(7) 0.3008(7) 0.1736(6) 0.037(2) Uani 1 1 d .
H39A H 0.2556 0.2538 0.1725 0.045 Uiso 1 1 calc R
H39B H 0.3225 0.3668 0.1658 0.045 Uiso 1 1 calc R
C40 C 0.4172(8) 0.3054(7) 0.2627(6) 0.038(2) Uani 1 1 d .
H40A H 0.3879 0.3223 0.3096 0.045 Uiso 1 1 calc R
H40B H 0.4895 0.3583 0.2665 0.045 Uiso 1 1 calc R
C41 C 0.4396(8) 0.2046(7) 0.2758(6) 0.035(2) Uani 1 1 d .
H41A H 0.4986 0.2108 0.3314 0.041 Uiso 1 1 calc R
H41B H 0.3693 0.1526 0.2778 0.041 Uiso 1 1 calc R
C42 C 0.7039(7) -0.0584(5) 0.2319(5) 0.0241(17) Uani 1 1 d .
H42A H 0.7661 -0.0051 0.2181 0.029 Uiso 1 1 calc R
C43 C 0.7506(7) -0.0788(6) 0.3259(5) 0.0294(18) Uani 1 1 d .
H43A H 0.6911 -0.1311 0.3421 0.035 Uiso 1 1 calc R
H43B H 0.7722 -0.0180 0.3658 0.035 Uiso 1 1 calc R
C44 C 0.8566(8) -0.1126(7) 0.3348(6) 0.034(2) Uani 1 1 d .
H44A H 0.9182 -0.0581 0.3231 0.041 Uiso 1 1 calc R
H44B H 0.8841 -0.1277 0.3949 0.041 Uiso 1 1 calc R
C45 C 0.8272(8) -0.2050(6) 0.2707(6) 0.037(2) Uani 1 1 d .
H45A H 0.8964 -0.2229 0.2760 0.044 Uiso 1 1 calc R
H45B H 0.7709 -0.2612 0.2861 0.044 Uiso 1 1 calc R
C46 C 0.7787(8) -0.1871(7) 0.1762(6) 0.040(2) Uani 1 1 d .
H46A H 0.7564 -0.2489 0.1375 0.048 Uiso 1 1 calc R
H46B H 0.8380 -0.1361 0.1585 0.048 Uiso 1 1 calc R
C47 C 0.6729(8) -0.1521(6) 0.1659(6) 0.0327(19) Uani 1 1 d .
H47A H 0.6101 -0.2063 0.1767 0.039 Uiso 1 1 calc R
H47B H 0.6470 -0.1360 0.1059 0.039 Uiso 1 1 calc R
B1 B 0.8220(12) 0.2572(8) 0.7538(8) 0.051(3) Uani 1 1 d .
F1 F 0.7591(15) 0.2888(8) 0.7915(8) 0.182(7) Uani 1 1 d .
F2 F 0.7979(5) 0.1549(4) 0.7522(4) 0.0487(14) Uani 1 1 d .
F3 F 0.9334(10) 0.3000(6) 0.7957(10) 0.214(9) Uani 1 1 d .
F4 F 0.8078(6) 0.2884(5) 0.6708(5) 0.0635(18) Uani 1 1 d .
C52 C 0.7184(7) 0.0890(6) 0.5429(5) 0.0298(18) Uani 1 1 d .
H52A H 0.7118 0.1358 0.5864 0.036 Uiso 1 1 calc R
Cl1 Cl 0.4711(4) 0.7226(4) 0.4550(4) 0.172(3) Uani 1 1 d .
Cl2 Cl 0.4812(6) 0.6216(5) 0.3024(4) 0.151(3) Uani 1 1 d .
Cl3 Cl 0.3546(5) 0.5116(3) 0.4111(4) 0.1143(16) Uani 1 1 d .
C51 C 0.3987(9) 0.6275(8) 0.3720(7) 0.047(2) Uani 1 1 d .
H51A H 0.3293 0.6410 0.3371 0.056 Uiso 1 1 calc R
Cl4 Cl 0.6726(2) 0.12623(18) 0.43676(15) 0.0417(5) Uani 1 1 d .
Cl5 Cl 0.86317(19) 0.09558(18) 0.56752(16) 0.0407(5) Uani 1 1 d .
Cl6 Cl 0.6318(2) -0.0320(2) 0.5503(3) 0.0786(11) Uani 1 1 d .

loop_
_atom_site_aniso_label
_atom_site_aniso_U_11
_atom_site_aniso_U_22
_atom_site_aniso_U_33
_atom_site_aniso_U_23
_atom_site_aniso_U_13
_atom_site_aniso_U_12
Au1 0.01481(16) 0.01291(14) 0.02228(15) 0.00201(10) 0.00535(10) 0.00381(10)
C1 0.017(4) 0.014(3) 0.018(4) 0.000(3) 0.003(3) 0.005(3)
N2 0.015(3) 0.012(3) 0.024(3) 0.003(2) 0.005(3) 0.005(2)
C3 0.017(4) 0.018(4) 0.024(4) 0.001(3) 0.003(3) 0.000(3)
C4 0.017(4) 0.017(4) 0.041(5) 0.003(3) 0.010(3) 0.002(3)
N5 0.016(3) 0.011(3) 0.028(3) -0.001(2) 0.005(3) 0.001(2)
C6 0.015(4) 0.018(3) 0.025(4) 0.006(3) 0.011(3) 0.010(3)
C7 0.022(4) 0.021(4) 0.023(4) 0.005(3) 0.008(3) 0.011(3)
C8 0.018(4) 0.023(4) 0.048(5) 0.013(4) 0.015(4) 0.009(3)
C9 0.033(5) 0.017(4) 0.041(5) 0.007(3) 0.014(4) 0.015(3)
C10 0.026(4) 0.017(4) 0.039(5) 0.002(3) 0.013(4) 0.008(3)
C11 0.016(4) 0.019(4) 0.027(4) 0.000(3) 0.004(3) 0.006(3)
C12 0.027(4) 0.022(4) 0.026(4) 0.008(3) 0.008(3) 0.005(3)
C13 0.023(5) 0.042(5) 0.036(5) -0.002(4) 0.012(4) 0.005(4)
C14 0.033(5) 0.051(6) 0.025(5) 0.000(4) 0.005(4) 0.004(4)
C15 0.036(5) 0.028(4) 0.023(4) 0.000(3) 0.007(4) 0.011(4)
C16 0.024(5) 0.044(5) 0.041(5) -0.015(4) 0.000(4) 0.001(4)
C17 0.039(5) 0.034(5) 0.025(4) 0.001(4) 0.004(4) 0.003(4)
C18 0.024(4) 0.010(3) 0.037(5) 0.005(3) 0.012(3) 0.007(3)
C19 0.027(4) 0.009(3) 0.034(4) 0.000(3) 0.011(4) 0.002(3)
C20 0.026(5) 0.027(4) 0.037(5) 0.010(4) 0.008(4) 0.014(3)
C21 0.032(5) 0.023(4) 0.047(5) 0.001(4) 0.008(4) 0.016(4)
C22 0.024(4) 0.031(4) 0.035(5) -0.004(4) 0.011(4) 0.009(3)
C23 0.023(4) 0.008(3) 0.037(4) 0.000(3) 0.011(3) 0.006(3)
C24 0.034(5) 0.029(4) 0.029(4) 0.010(3) 0.006(4) 0.014(4)
C25 0.054(7) 0.046(6) 0.033(5) -0.009(4) 0.012(5) 0.000(5)
C26 0.111(11) 0.052(7) 0.062(8) 0.022(6) 0.054(8) 0.030(7)
C27 0.025(4) 0.027(4) 0.036(5) 0.003(4) 0.010(4) 0.011(3)
C28 0.054(7) 0.068(7) 0.041(6) 0.018(5) 0.006(5) 0.001(6)
C29 0.064(7) 0.037(5) 0.053(7) -0.011(5) -0.012(5) 0.021(5)
C31 0.018(4) 0.021(4) 0.019(4) 0.001(3) 0.001(3) 0.004(3)
N32 0.015(3) 0.023(3) 0.026(3) 0.004(3) 0.007(3) 0.001(3)
C33 0.027(5) 0.027(4) 0.044(5) 0.005(4) 0.014(4) 0.000(4)
C34 0.021(4) 0.027(4) 0.039(5) 0.007(4) 0.010(4) -0.005(3)
N35 0.025(4) 0.018(3) 0.030(4) 0.004(3) 0.008(3) 0.005(3)
C36 0.018(4) 0.028(4) 0.032(4) 0.015(3) 0.008(3) 0.012(3)
C37 0.027(5) 0.040(5) 0.034(5) 0.012(4) 0.003(4) 0.013(4)
C38 0.029(5) 0.046(5) 0.045(5) 0.022(4) 0.010(4) 0.019(4)
C39 0.024(5) 0.046(5) 0.054(6) 0.024(5) 0.021(4) 0.017(4)
C40 0.037(5) 0.046(5) 0.047(6) 0.014(4) 0.026(4) 0.024(4)
C41 0.033(5) 0.040(5) 0.034(5) 0.013(4) 0.012(4) 0.015(4)
C42 0.028(4) 0.012(3) 0.029(4) 0.004(3) 0.008(3) 0.001(3)
C43 0.024(4) 0.029(4) 0.027(4) -0.002(3) -0.002(3) 0.006(3)
C44 0.032(5) 0.041(5) 0.033(5) 0.012(4) 0.007(4) 0.019(4)
C45 0.040(5) 0.018(4) 0.056(6) 0.008(4) 0.019(5) 0.010(4)
C46 0.048(6) 0.034(5) 0.040(5) -0.010(4) 0.017(4) 0.013(4)
C47 0.035(5) 0.028(4) 0.032(5) -0.003(4) 0.007(4) 0.009(4)
B1 0.063(8) 0.028(5) 0.042(7) -0.012(5) -0.012(6) 0.014(5)
F1 0.42(2) 0.149(9) 0.147(10) 0.093(8) 0.207(13) 0.209(13)
F2 0.058(4) 0.024(3) 0.062(4) 0.007(2) 0.028(3) 0.002(2)
F3 0.161(10) 0.044(5) 0.259(14) 0.048(7) -0.157(10) -0.025(5)
F4 0.086(5) 0.053(4) 0.082(5) 0.035(3) 0.048(4) 0.043(4)
C52 0.033(5) 0.036(5) 0.026(4) 0.013(4) 0.010(4) 0.018(4)
Cl1 0.079(3) 0.153(5) 0.224(6) -0.141(5) -0.066(3) 0.055(3)
Cl2 0.212(6) 0.182(5) 0.182(5) 0.084(4) 0.156(5) 0.147(5)
Cl3 0.137(4) 0.088(3) 0.148(4) 0.053(3) 0.067(3) 0.054(3)
C51 0.042(6) 0.048(6) 0.053(6) -0.007(5) 0.008(5) 0.024(5)
Cl4 0.0512(14) 0.0500(13) 0.0328(12) 0.0165(10) 0.0099(10) 0.0300(11)
Cl5 0.0291(12) 0.0510(13) 0.0477(13) 0.0231(11) 0.0144(10) 0.0173(10)
Cl6 0.0312(14) 0.0697(19) 0.130(3) 0.069(2) 0.0168(16) 0.0120(13)

loop_
_atom_type_symbol
_atom_type_description
_atom_type_scat_dispersion_real
_atom_type_scat_dispersion_imag
_atom_type_scat_source
C C 0.0033 0.0016 'International Tables Vol C Tables 4.2.6.8 and 6.1.1.4'
H H 0.0000 0.0000 'International Tables Vol C Tables 4.2.6.8 and 6.1.1.4'
B B 0.0013 0.0007 'International Tables Vol C Tables 4.2.6.8 and 6.1.1.4'
N N 0.0061 0.0033 'International Tables Vol C Tables 4.2.6.8 and 6.1.1.4'
F F 0.0171 0.0103 'International Tables Vol C Tables 4.2.6.8 and 6.1.1.4'
Cl Cl 0.1484 0.1585 'International Tables Vol C Tables 4.2.6.8 and 6.1.1.4'
Au Au -2.0133 8.8022 'International Tables Vol C Tables 4.2.6.8 and 6.1.1.4'

loop_
_geom_angle_atom_site_label_1
_geom_angle_atom_site_label_2
_geom_angle_atom_site_label_3
_geom_angle
C1 Au1 C31 178.1(3)
N2 C1 N5 103.9(6)
N2 C1 Au1 128.9(5)
N5 C1 Au1 127.2(5)
C1 N2 C3 111.8(6)
C1 N2 C6 122.8(6)
C3 N2 C6 125.2(6)
C4 C3 N2 106.6(6)
C4 C3 H3A 126.7
N2 C3 H3A 126.7
C3 C4 N5 106.4(6)
C3 C4 H4A 126.8
N5 C4 H4A 126.8
C1 N5 C4 111.2(6)
C1 N5 C18 124.4(6)
C4 N5 C18 124.3(6)
C11 C6 C7 123.4(6)
C11 C6 N2 118.8(6)
C7 C6 N2 117.8(6)
C8 C7 C6 116.2(7)
C8 C7 C12 121.1(7)
C6 C7 C12 122.5(6)
C9 C8 C7 121.7(8)
C9 C8 H8A 119.2
C7 C8 H8A 119.2
C8 C9 C10 119.7(7)
C8 C9 H9A 120.2
C10 C9 H9A 120.2
C9 C10 C11 121.6(7)
C9 C10 H10A 119.2
C11 C10 H10A 119.2
C6 C11 C10 117.5(7)
C6 C11 C15 123.2(6)
C10 C11 C15 119.2(7)
C7 C12 C13 109.3(6)
C7 C12 C14 112.7(7)
C13 C12 C14 109.9(7)
C7 C12 H12A 108.3
C13 C12 H12A 108.3
C14 C12 H12A 108.3
C12 C13 H13A 109.5
C12 C13 H13B 109.5
H13A C13 H13B 109.5
C12 C13 H13C 109.5
H13A C13 H13C 109.5
H13B C13 H13C 109.5
C12 C14 H14A 109.5
C12 C14 H14B 109.5
H14A C14 H14B 109.5
C12 C14 H14C 109.5
H14A C14 H14C 109.5
H14B C14 H14C 109.5
C11 C15 C17 111.1(7)
C11 C15 C16 111.9(7)
C17 C15 C16 111.9(7)
C11 C15 H15A 107.2
C17 C15 H15A 107.2
C16 C15 H15A 107.2
C15 C16 H16A 109.5
C15 C16 H16B 109.5
H16A C16 H16B 109.5
C15 C16 H16C 109.5
H16A C16 H16C 109.5
H16B C16 H16C 109.5
C15 C17 H17A 109.5
C15 C17 H17B 109.5
H17A C17 H17B 109.5
C15 C17 H17C 109.5
H17A C17 H17C 109.5
H17B C17 H17C 109.5
C19 C18 C23 123.9(7)
C19 C18 N5 117.8(7)
C23 C18 N5 118.2(7)
C18 C19 C20 116.6(7)
C18 C19 C24 123.5(7)
C20 C19 C24 119.9(7)
C21 C20 C19 120.8(8)
C21 C20 H20A 119.6
C19 C20 H20A 119.6
C22 C21 C20 120.7(8)
C22 C21 H21A 119.6
C20 C21 H21A 119.6
C21 C22 C23 121.5(8)
C21 C22 H22A 119.3
C23 C22 H22A 119.3
C22 C23 C18 116.4(7)
C22 C23 C27 120.9(7)
C18 C23 C27 122.8(7)
C26 C24 C19 113.3(7)
C26 C24 C25 110.5(9)
C19 C24 C25 110.3(7)
C26 C24 H24A 107.5
C19 C24 H24A 107.5
C25 C24 H24A 107.5
C24 C25 H25A 109.5
C24 C25 H25B 109.5
H25A C25 H25B 109.5
C24 C25 H25C 109.5
H25A C25 H25C 109.5
H25B C25 H25C 109.5
C24 C26 H26A 109.5
C24 C26 H26B 109.5
H26A C26 H26B 109.5
C24 C26 H26C 109.5
H26A C26 H26C 109.5
H26B C26 H26C 109.5
C23 C27 C28 110.2(7)
C23 C27 C29 110.7(7)
C28 C27 C29 111.8(9)
C23 C27 H27A 108.0
C28 C27 H27A 108.0
C29 C27 H27A 108.0
C27 C28 H28A 109.5
C27 C28 H28B 109.5
H28A C28 H28B 109.5
C27 C28 H28C 109.5
H28A C28 H28C 109.5
H28B C28 H28C 109.5
C27 C29 H29A 109.5
C27 C29 H29B 109.5
H29A C29 H29B 109.5
C27 C29 H29C 109.5
H29A C29 H29C 109.5
H29B C29 H29C 109.5
N35 C31 N32 105.1(6)
N35 C31 Au1 128.6(5)
N32 C31 Au1 126.2(5)
C31 N32 C33 110.4(6)
C31 N32 C36 123.5(6)
C33 N32 C36 126.1(6)
C34 C33 N32 106.7(7)
C34 C33 H33A 126.6
N32 C33 H33A 126.6
C33 C34 N35 107.2(7)
C33 C34 H34A 126.4
N35 C34 H34A 126.4
C31 N35 C34 110.5(7)
C31 N35 C42 123.1(6)
C34 N35 C42 126.1(6)
N32 C36 C37 111.0(7)
N32 C36 C41 112.1(6)
C37 C36 C41 111.3(7)
N32 C36 H36A 107.4
C37 C36 H36A 107.4
C41 C36 H36A 107.4
C36 C37 C38 109.8(7)
C36 C37 H37A 109.7
C38 C37 H37A 109.7
C36 C37 H37B 109.7
C38 C37 H37B 109.7
H37A C37 H37B 108.2
C39 C38 C37 111.2(7)
C39 C38 H38A 109.4
C37 C38 H38A 109.4
C39 C38 H38B 109.4
C37 C38 H38B 109.4
H38A C38 H38B 108.0
C38 C39 C40 111.4(7)
C38 C39 H39A 109.3
C40 C39 H39A 109.3
C38 C39 H39B 109.3
C40 C39 H39B 109.3
H39A C39 H39B 108.0
C39 C40 C41 111.5(8)
C39 C40 H40A 109.3
C41 C40 H40A 109.3
C39 C40 H40B 109.3
C41 C40 H40B 109.3
H40A C40 H40B 108.0
C36 C41 C40 109.4(7)
C36 C41 H41A 109.8
C40 C41 H41A 109.8
C36 C41 H41B 109.8
C40 C41 H41B 109.8
H41A C41 H41B 108.2
N35 C42 C43 111.9(7)
N35 C42 C47 111.8(6)
C43 C42 C47 111.2(6)
N35 C42 H42A 107.2
C43 C42 H42A 107.2
C47 C42 H42A 107.2
C42 C43 C44 110.2(7)
C42 C43 H43A 109.6
C44 C43 H43A 109.6
C42 C43 H43B 109.6
C44 C43 H43B 109.6
H43A C43 H43B 108.1
C45 C44 C43 111.1(7)
C45 C44 H44A 109.4
C43 C44 H44A 109.4
C45 C44 H44B 109.4
C43 C44 H44B 109.4
H44A C44 H44B 108.0
C46 C45 C44 111.7(7)
C46 C45 H45A 109.3
C44 C45 H45A 109.3
C46 C45 H45B 109.3
C44 C45 H45B 109.3
H45A C45 H45B 107.9
C45 C46 C47 111.1(7)
C45 C46 H46A 109.4
C47 C46 H46A 109.4
C45 C46 H46B 109.4
C47 C46 H46B 109.4
H46A C46 H46B 108.0
C46 C47 C42 110.4(7)
C46 C47 H47A 109.6
C42 C47 H47A 109.6
C46 C47 H47B 109.6
C42 C47 H47B 109.6
H47A C47 H47B 108.1
F1 B1 F3 111.0(13)
F1 B1 F2 112.1(12)
F3 B1 F2 107.4(10)
F1 B1 F4 108.3(10)
F3 B1 F4 105.2(12)
F2 B1 F4 112.6(8)
Cl6 C52 Cl5 110.5(4)
Cl6 C52 Cl4 111.0(5)
Cl5 C52 Cl4 110.2(4)
Cl6 C52 H52A 108.4
Cl5 C52 H52A 108.4
Cl4 C52 H52A 108.4
Cl1 C51 Cl2 111.4(7)
Cl1 C51 Cl3 112.3(7)
Cl2 C51 Cl3 109.2(6)
Cl1 C51 H51A 107.9
Cl2 C51 H51A 107.9
Cl3 C51 H51A 107.9

loop_
_geom_bond_atom_site_label_1
_geom_bond_atom_site_label_2
_geom_bond_distance
Au1 C1 2.003(7)
Au1 C31 2.017(7)
C1 N2 1.352(9)
C1 N5 1.369(9)
N2 C3 1.372(9)
N2 C6 1.445(8)
C3 C4 1.363(11)
C3 H3A 0.9300
C4 N5 1.376(9)
C4 H4A 0.9300
N5 C18 1.446(9)
C6 C11 1.372(10)
C6 C7 1.421(10)
C7 C8 1.398(10)
C7 C12 1.512(11)
C8 C9 1.381(12)
C8 H8A 0.9300
C9 C10 1.381(11)
C9 H9A 0.9300
C10 C11 1.395(10)
C10 H10A 0.9300
C11 C15 1.517(11)
C12 C13 1.529(11)
C12 C14 1.526(12)
C12 H12A 0.9800
C13 H13A 0.9600
C13 H13B 0.9600
C13 H13C 0.9600
C14 H14A 0.9600
C14 H14B 0.9600
C14 H14C 0.9600
C15 C17 1.533(12)
C15 C16 1.528(11)
C15 H15A 0.9800
C16 H16A 0.9600
C16 H16B 0.9600
C16 H16C 0.9600
C17 H17A 0.9600
C17 H17B 0.9600
C17 H17C 0.9600
C18 C19 1.384(11)
C18 C23 1.400(11)
C19 C20 1.408(11)
C19 C24 1.518(11)
C20 C21 1.378(12)
C20 H20A 0.9300
C21 C22 1.363(12)
C21 H21A 0.9300
C22 C23 1.400(11)
C22 H22A 0.9300
C23 C27 1.517(11)
C24 C26 1.511(13)
C24 C25 1.524(12)
C24 H24A 0.9800
C25 H25A 0.9600
C25 H25B 0.9600
C25 H25C 0.9600
C26 H26A 0.9600
C26 H26B 0.9600
C26 H26C 0.9600
C27 C28 1.521(13)
C27 C29 1.524(12)
C27 H27A 0.9800
C28 H28A 0.9600
C28 H28B 0.9600
C28 H28C 0.9600
C29 H29A 0.9600
C29 H29B 0.9600
C29 H29C 0.9600
C31 N35 1.345(9)
C31 N32 1.361(10)
N32 C33 1.375(10)
N32 C36 1.474(9)
C33 C34 1.346(12)
C33 H33A 0.9300
C34 N35 1.378(10)
C34 H34A 0.9300
N35 C42 1.465(10)
C36 C37 1.510(11)
C36 C41 1.519(11)
C36 H36A 0.9800
C37 C38 1.534(12)
C37 H37A 0.9700
C37 H37B 0.9700
C38 C39 1.511(13)
C38 H38A 0.9700
C38 H38B 0.9700
C39 C40 1.518(13)
C39 H39A 0.9700
C39 H39B 0.9700
C40 C41 1.534(12)
C40 H40A 0.9700
C40 H40B 0.9700
C41 H41A 0.9700
C41 H41B 0.9700
C42 C43 1.508(11)
C42 C47 1.541(11)
C42 H42A 0.9800
C43 C44 1.534(11)
C43 H43A 0.9700
C43 H43B 0.9700
C44 C45 1.514(12)
C44 H44A 0.9700
C44 H44B 0.9700
C45 C46 1.510(13)
C45 H45A 0.9700
C45 H45B 0.9700
C46 C47 1.539(12)
C46 H46A 0.9700
C46 H46B 0.9700
C47 H47A 0.9700
C47 H47B 0.9700
B1 F1 1.288(16)
B1 F3 1.323(15)
B1 F2 1.368(12)
B1 F4 1.371(14)
C52 Cl6 1.737(9)
C52 Cl5 1.746(8)
C52 Cl4 1.762(8)
C52 H52A 0.9800
Cl1 C51 1.693(10)
Cl2 C51 1.728(11)
Cl3 C51 1.728(11)
C51 H51A 0.9800

loop_
_geom_torsion_atom_site_label_1
_geom_torsion_atom_site_label_2
_geom_torsion_atom_site_label_3
_geom_torsion_atom_site_label_4
_geom_torsion
C31 Au1 C1 N2 90(9)
C31 Au1 C1 N5 -89(9)
N5 C1 N2 C3 0.7(8)
Au1 C1 N2 C3 -178.5(5)
N5 C1 N2 C6 -175.2(6)
Au1 C1 N2 C6 5.5(10)
C1 N2 C3 C4 -1.3(9)
C6 N2 C3 C4 174.5(7)
N2 C3 C4 N5 1.3(9)
N2 C1 N5 C4 0.1(8)
Au1 C1 N5 C4 179.4(5)
N2 C1 N5 C18 177.4(7)
Au1 C1 N5 C18 -3.3(10)
C3 C4 N5 C1 -0.9(9)
C3 C4 N5 C18 -178.1(7)
C1 N2 C6 C11 80.7(9)
C3 N2 C6 C11 -94.7(9)
C1 N2 C6 C7 -100.7(8)
C3 N2 C6 C7 83.9(9)
C11 C6 C7 C8 -0.5(11)
N2 C6 C7 C8 -179.1(6)
C11 C6 C7 C12 -175.2(7)
N2 C6 C7 C12 6.3(10)
C6 C7 C8 C9 -0.5(11)
C12 C7 C8 C9 174.2(7)
C7 C8 C9 C10 1.6(12)
C8 C9 C10 C11 -1.6(12)
C7 C6 C11 C10 0.5(11)
N2 C6 C11 C10 179.0(6)
C7 C6 C11 C15 -176.5(7)
N2 C6 C11 C15 2.0(11)
C9 C10 C11 C6 0.6(11)
C9 C10 C11 C15 177.8(7)
C8 C7 C12 C13 -82.7(9)
C6 C7 C12 C13 91.6(9)
C8 C7 C12 C14 39.7(10)
C6 C7 C12 C14 -145.9(7)
C6 C11 C15 C17 114.2(8)
C10 C11 C15 C17 -62.8(9)
C6 C11 C15 C16 -119.9(8)
C10 C11 C15 C16 63.0(9)
C1 N5 C18 C19 -89.9(9)
C4 N5 C18 C19 87.0(9)
C1 N5 C18 C23 92.1(9)
C4 N5 C18 C23 -91.0(9)
C23 C18 C19 C20 1.5(11)
N5 C18 C19 C20 -176.4(6)
C23 C18 C19 C24 -176.3(7)
N5 C18 C19 C24 5.8(10)
C18 C19 C20 C21 0.2(11)
C24 C19 C20 C21 178.0(7)
C19 C20 C21 C22 -1.8(13)
C20 C21 C22 C23 1.9(13)
C21 C22 C23 C18 -0.3(11)
C21 C22 C23 C27 -179.3(7)
C19 C18 C23 C22 -1.4(11)
N5 C18 C23 C22 176.4(6)
C19 C18 C23 C27 177.6(7)
N5 C18 C23 C27 -4.6(10)
C18 C19 C24 C26 -124.2(9)
C20 C19 C24 C26 58.1(11)
C18 C19 C24 C25 111.3(9)
C20 C19 C24 C25 -66.4(9)
C22 C23 C27 C28 63.3(10)
C18 C23 C27 C28 -115.7(9)
C22 C23 C27 C29 -60.9(10)
C18 C23 C27 C29 120.1(9)
C1 Au1 C31 N35 -89(9)
C1 Au1 C31 N32 87(9)
N35 C31 N32 C33 0.5(9)
Au1 C31 N32 C33 -176.6(6)
N35 C31 N32 C36 -179.0(6)
Au1 C31 N32 C36 3.9(10)
C31 N32 C33 C34 0.5(10)
C36 N32 C33 C34 179.9(7)
N32 C33 C34 N35 -1.3(10)
N32 C31 N35 C34 -1.3(8)
Au1 C31 N35 C34 175.7(6)
N32 C31 N35 C42 -175.6(7)
Au1 C31 N35 C42 1.4(11)
C33 C34 N35 C31 1.6(10)
C33 C34 N35 C42 175.7(7)
C31 N32 C36 C37 111.2(8)
C33 N32 C36 C37 -68.2(10)
C31 N32 C36 C41 -123.6(8)
C33 N32 C36 C41 57.0(10)
N32 C36 C37 C38 -175.5(6)
C41 C36 C37 C38 58.8(9)
C36 C37 C38 C39 -56.6(10)
C37 C38 C39 C40 55.1(10)
C38 C39 C40 C41 -55.1(10)
N32 C36 C41 C40 176.5(7)
C37 C36 C41 C40 -58.4(9)
C39 C40 C41 C36 56.0(9)
C31 N35 C42 C43 106.4(8)
C34 N35 C42 C43 -67.0(10)
C31 N35 C42 C47 -128.1(8)
C34 N35 C42 C47 58.5(10)
N35 C42 C43 C44 -177.0(6)
C47 C42 C43 C44 57.1(9)
C42 C43 C44 C45 -57.1(9)
C43 C44 C45 C46 56.5(10)
C44 C45 C46 C47 -55.5(10)
C45 C46 C47 C42 54.8(10)
N35 C42 C47 C46 177.8(7)
C43 C42 C47 C46 -56.2(9)
